data_7039743
loop_
_publ_author_name
'Chong, Bowie S. K.'
'Moore, Evan G.'

_publ_section_title
;
 Structure and efficient luminescence upconversion of Ln(iii) aromatic
 N-oxide coordination polymers.
;
_journal_issue 30
_journal_name_full 'Dalton transactions (Cambridge, England : 2003)'
_journal_page_first 12200
_journal_page_last 12205
_journal_paper_doi 10.1039/c6dt01828a
_journal_volume 45
_journal_year 2016
_chemical_formula_moiety '0.25(C120 H112 Er2 N24 O32 Yb2), 3(C F3 O3 S)'
_chemical_formula_sum 'C33 H28 Er0.5 F9 N6 O17 S3 Yb0.5'
_chemical_formula_weight 1217.94
_space_group_crystal_system orthorhombic
_space_group_IT_number 54
_space_group_name_Hall '-P 2a 2ac'
_space_group_name_H-M_alt 'P c c a'
_symmetry_space_group_name_Hall '-P 2a 2ac'
_symmetry_space_group_name_H-M 'P c c a'
_atom_sites_solution_hydrogens mixed
_audit_creation_date 2016-02-10
_audit_creation_method
;
Olex2 1.2
(compiled 2015.09.30 svn.r3233 for OlexSys, GUI svn.r5103)
;
_audit_update_record
;
2016-05-09 deposited with the CCDC.
2016-06-22 downloaded from the CCDC.
;
_cell_angle_alpha 90
_cell_angle_beta 90
_cell_angle_gamma 90
_cell_formula_units_Z 4
_cell_length_a 16.7521(4)
_cell_length_b 13.8339(4)
_cell_length_c 20.0849(4)
_cell_measurement_reflns_used 4749
_cell_measurement_temperature 190(2)
_cell_measurement_theta_max 28.7550
_cell_measurement_theta_min 3.9340
_cell_volume 4654.6(2)
_computing_cell_refinement
;
CrysAlisPro, Agilent Technologies,
Version 1.171.37.35 (release 13-08-2014 CrysAlis171 .NET)
(compiled Aug 13 2014,18:06:01)
;
_computing_data_collection
;
CrysAlisPro, Agilent Technologies,
Version 1.171.37.35 (release 13-08-2014 CrysAlis171 .NET)
(compiled Aug 13 2014,18:06:01)
;
_computing_data_reduction
;
CrysAlisPro, Agilent Technologies,
Version 1.171.37.35 (release 13-08-2014 CrysAlis171 .NET)
(compiled Aug 13 2014,18:06:01)
;
_computing_molecular_graphics 'Olex2 (Dolomanov et al., 2009)'
_computing_publication_material 'Olex2 (Dolomanov et al., 2009)'
_computing_structure_refinement 'ShelXL (Sheldrick, 2015)'
_diffrn_ambient_temperature 190.15
_diffrn_detector 'CCD plate'
_diffrn_detector_area_resol_mean 16.0696
_diffrn_detector_type Sapphire3
_diffrn_measured_fraction_theta_full 0.997
_diffrn_measured_fraction_theta_max 0.880
_diffrn_measurement_details
;
  1 omega   12.00   69.00   1.0000    5.0000
omega____ theta____ kappa____ phi______ frames
    -       17.9562   57.0000 -120.0000 57

  2 omega  -95.00  -65.00   1.0000    5.0000
omega____ theta____ kappa____ phi______ frames
    -      -18.7374 -178.0000 -120.0000 30

  3 omega  -43.00   50.00   1.0000    5.0000
omega____ theta____ kappa____ phi______ frames
    -      -18.7374   38.0000 -150.0000 93
;
_diffrn_measurement_device 'four-circle diffractometer'
_diffrn_measurement_device_type 'Xcalibur, Sapphire3, Gemini ultra'
_diffrn_measurement_method '\w scans'
_diffrn_orient_matrix_UB_11 0.0306556000
_diffrn_orient_matrix_UB_12 0.0341712000
_diffrn_orient_matrix_UB_13 0.0062679000
_diffrn_orient_matrix_UB_21 0.0186695000
_diffrn_orient_matrix_UB_22 -0.0330556000
_diffrn_orient_matrix_UB_23 0.0220529000
_diffrn_orient_matrix_UB_31 0.0224764000
_diffrn_orient_matrix_UB_32 -0.0191777000
_diffrn_orient_matrix_UB_33 -0.0268614000
_diffrn_radiation_monochromator graphite
_diffrn_radiation_probe x-ray
_diffrn_radiation_type MoK\a
_diffrn_radiation_wavelength 0.71073
_diffrn_reflns_av_unetI/netI 0.0422
_diffrn_reflns_Laue_measured_fraction_full 0.997
_diffrn_reflns_Laue_measured_fraction_max 0.880
_diffrn_reflns_limit_h_max 22
_diffrn_reflns_limit_h_min -22
_diffrn_reflns_limit_k_max 16
_diffrn_reflns_limit_k_min -17
_diffrn_reflns_limit_l_max 27
_diffrn_reflns_limit_l_min -24
_diffrn_reflns_number 15477
_diffrn_reflns_point_group_measured_fraction_full 0.997
_diffrn_reflns_point_group_measured_fraction_max 0.880
_diffrn_reflns_theta_full 25.000
_diffrn_reflns_theta_max 29.145
_diffrn_reflns_theta_min 3.493
_diffrn_source 'Enhance (Mo) X-ray Source'
_exptl_absorpt_coefficient_mu 2.151
_exptl_absorpt_correction_T_max 1.00000
_exptl_absorpt_correction_T_min 0.74607
_exptl_absorpt_correction_type multi-scan
_exptl_absorpt_process_details
;
CrysAlisPro, Agilent Technologies,
Version 1.171.37.35 (release 13-08-2014 CrysAlis171 .NET)
(compiled Aug 13 2014,18:06:01)
Empirical absorption correction using spherical harmonics,
 implemented in SCALE3 ABSPACK scaling algorithm.
;
_exptl_crystal_colour yellow
_exptl_crystal_colour_primary yellow
_exptl_crystal_density_diffrn 1.738
_exptl_crystal_description block
_exptl_crystal_F_000 2408
_exptl_crystal_size_max 0.3
_exptl_crystal_size_mid 0.3
_exptl_crystal_size_min 0.3
_refine_diff_density_max 1.202
_refine_diff_density_min -1.016
_refine_diff_density_rms 0.143
_refine_ls_extinction_method none
_refine_ls_goodness_of_fit_ref 1.037
_refine_ls_hydrogen_treatment constr
_refine_ls_matrix_type full
_refine_ls_number_parameters 342
_refine_ls_number_reflns 15477
_refine_ls_number_restraints 60
_refine_ls_restrained_S_all 1.075
_refine_ls_R_factor_all 0.0599
_refine_ls_R_factor_gt 0.0412
_refine_ls_shift/su_max 0.001
_refine_ls_shift/su_mean 0.000
_refine_ls_structure_factor_coef Fsqd
_refine_ls_weighting_details 'w=1/[\s^2^(Fo^2^)+(0.0424P)^2^+7.7066P] where P=(Fo^2^+2Fc^2^)/3'
_refine_ls_weighting_scheme calc
_refine_ls_wR_factor_gt 0.1013
_refine_ls_wR_factor_ref 0.1141
_reflns_Friedel_coverage 0.000
_reflns_number_gt 11596
_reflns_number_total 15477
_reflns_threshold_expression 'I > 2\s(I)'
_cod_data_source_file c6dt01828a2.cif
_cod_data_source_block bc17
_cod_depositor_comments 'Adding full bibliography for 7039742--7039746.cif.'
_cod_original_formula_sum 'C33 H28 Er0.50 F9 N6 O17 S3 Yb0.50'
_cod_database_code 7039743
_chemical_oxdiff_formula 'Yb Er N4 O12 C20 F9 S3 H20'
_shelx_space_group_comment
;
The symmetry employed for this shelxl refinement is uniquely defined
by the following loop, which should always be used as a source of
symmetry information in preference to the above space-group names.
They are only intended as comments.
;
_reflns_odcompleteness_completeness 99.57
_reflns_odcompleteness_iscentric 1
_reflns_odcompleteness_theta 26.32
_olex2_refinement_description
;
1. Fixed Uiso
 At 1.2 times of:
  All C(H) groups
 At 1.5 times of:
  All O(H,H) groups
2. Shared sites
{Yb1, Er1}
3. Uiso/Uaniso restraints and constraints
Uanis(Yb1) = Uanis(Er1)
4. Same fragment restrains
{S1, O1S, O2S, O3S, C1S, F1, F2, F3} sigma for 1-2: 0.05, 1-3: 0.05
as
{S2, O4S, O5S, O6S, C2S, F4, F5, F6}
{S1, O1S, O2S, O3S, C1S, F1, F2, F3} sigma for 1-2: 0.05, 1-3: 0.05
as
{S2B, O4SB, O5SB, O6SB, C2SB, F4B, F5B, F6B}
5. Others
 Sof(S2B)=Sof(O4SB)=Sof(O5SB)=Sof(O6SB)=Sof(C2SB)=Sof(F4B)=Sof(F5B)=Sof(F6B)=
 0.5*(1-FVAR(2))
 Sof(S2)=Sof(O4S)=Sof(O5S)=Sof(O6S)=Sof(C2S)=Sof(F4)=Sof(F5)=Sof(F6)=0.5*FVAR(2)
 Fixed Sof: Yb1(0.25) Er1(0.25)
6.a Rotating group:
 O4W(H4WA,H4WB)
6.b Aromatic/amide H refined with riding coordinates:
 C1(H1), C2(H2), C4(H4), C5(H5), C6(H6), C7(H7), C9(H9), C10(H10), C11(H11),
 C12(H12), C14(H14), C15(H15)
;
_shelx_shelxl_version_number 2014/7
_olex2_submission_special_instructions 'No special instructions were received'

loop_
_space_group_symop_operation_xyz
'x, y, z'
'-x+1/2, -y, z'
'x+1/2, -y, -z+1/2'
'-x, y, -z+1/2'
'-x, -y, -z'
'x-1/2, y, -z'
'-x-1/2, y, z-1/2'
'x, -y, z-1/2'

loop_
_atom_site_label
_atom_site_type_symbol
_atom_site_fract_x
_atom_site_fract_y
_atom_site_fract_z
_atom_site_U_iso_or_equiv
_atom_site_adp_type
_atom_site_occupancy
_atom_site_site_symmetry_order
_atom_site_calc_flag
_atom_site_refinement_flags_posn
_atom_site_refinement_flags_adp
_atom_site_refinement_flags_occupancy
_atom_site_disorder_assembly
_atom_site_disorder_group
Yb1 Yb 0.5000 0.65567(2) 0.7500 0.01674(10) Uani 0.5 2 d S T P . .
Er1 Er 0.5000 0.65567(2) 0.7500 0.01674(10) Uani 0.5 2 d S T P . .
O4W O 0.5799(2) 0.5160(3) 0.72165(15) 0.0243(8) Uani 1 1 d . . . . .
H4WA H 0.5477 0.4688 0.6961 0.036 Uiso 1 1 d GR . . . .
H4WB H 0.5998 0.4842 0.7626 0.036 Uiso 1 1 d GR . . . .
O1 O 0.5221(2) 0.7858(3) 0.82332(16) 0.0271(8) Uani 1 1 d . . . . .
O2 O 0.9685(2) 0.5888(3) 0.35124(15) 0.0280(8) Uani 1 1 d . . . . .
O3 O 0.62756(19) 0.7057(3) 0.73063(15) 0.0242(8) Uani 1 1 d . . . . .
N1 N 0.5828(2) 0.8492(3) 0.82547(19) 0.0241(9) Uani 1 1 d . . . . .
N2 N 0.9204(3) 0.6089(3) 0.40176(17) 0.0250(9) Uani 1 1 d . . . . .
N3 N 0.6731(2) 0.6886(3) 0.67768(18) 0.0237(9) Uani 1 1 d . . . . .
C1 C 0.6053(3) 0.8970(4) 0.7704(2) 0.0263(11) Uani 1 1 d . . . . .
H1 H 0.5763 0.8889 0.7301 0.032 Uiso 1 1 calc R . . . .
C2 C 0.6698(3) 0.9573(4) 0.7723(2) 0.0281(12) Uani 1 1 d . . . . .
H2 H 0.6850 0.9914 0.7332 0.034 Uiso 1 1 calc R . . . .
C3 C 0.7133(3) 0.9696(4) 0.8301(2) 0.0220(10) Uani 1 1 d . . . . .
C4 C 0.6861(3) 0.9230(4) 0.8871(2) 0.0273(12) Uani 1 1 d . . . . .
H4 H 0.7125 0.9328 0.9284 0.033 Uiso 1 1 calc R . . . .
C5 C 0.6209(3) 0.8628(4) 0.8838(2) 0.0279(12) Uani 1 1 d . . . . .
H5 H 0.6026 0.8307 0.9227 0.033 Uiso 1 1 calc R . . . .
C6 C 0.8409(3) 0.6151(5) 0.3931(2) 0.0318(13) Uani 1 1 d . . . . .
H6 H 0.8190 0.6088 0.3497 0.038 Uiso 1 1 calc R . . . .
C7 C 0.7916(3) 0.6303(4) 0.4462(2) 0.0300(13) Uani 1 1 d . . . . .
H7 H 0.7356 0.6339 0.4393 0.036 Uiso 1 1 calc R . . . .
C8 C 0.8220(3) 0.6407(4) 0.5103(2) 0.0282(12) Uani 1 1 d . . . . .
C9 C 0.9044(3) 0.6343(5) 0.5166(2) 0.0388(16) Uani 1 1 d . . . . .
H9 H 0.9278 0.6404 0.5594 0.047 Uiso 1 1 calc R . . . .
C10 C 0.9525(3) 0.6194(5) 0.4625(2) 0.0345(14) Uani 1 1 d . . . . .
H10 H 1.0088 0.6165 0.4679 0.041 Uiso 1 1 calc R . . . .
C11 C 0.6472(3) 0.7127(5) 0.6169(2) 0.0356(14) Uani 1 1 d . . . . .
H11 H 0.5958 0.7407 0.6116 0.043 Uiso 1 1 calc R . . . .
C12 C 0.6947(3) 0.6972(5) 0.5621(2) 0.0365(15) Uani 1 1 d . . . . .
H12 H 0.6754 0.7144 0.5192 0.044 Uiso 1 1 calc R . . . .
C13 C 0.7693(3) 0.6573(4) 0.5682(2) 0.0297(13) Uani 1 1 d . . . . .
C14 C 0.7942(4) 0.6346(6) 0.6319(3) 0.057(2) Uani 1 1 d . . . . .
H14 H 0.8456 0.6075 0.6387 0.068 Uiso 1 1 calc R . . . .
C15 C 0.7451(4) 0.6508(6) 0.6858(3) 0.050(2) Uani 1 1 d . . . . .
H15 H 0.7631 0.6347 0.7292 0.060 Uiso 1 1 calc R . . . .
S1 S 0.58270(8) 0.34955(11) 0.85915(6) 0.0317(3) Uani 1 1 d D . . . .
O1S O 0.5019(2) 0.3631(3) 0.83654(18) 0.0333(9) Uani 1 1 d D . . . .
O2S O 0.6428(2) 0.4019(3) 0.82267(17) 0.0380(10) Uani 1 1 d D . . . .
O3S O 0.5925(3) 0.3536(5) 0.92944(19) 0.0687(18) Uani 1 1 d D . . . .
C1S C 0.6042(6) 0.2246(7) 0.8358(7) 0.097(4) Uani 1 1 d D . . . .
F1 F 0.5988(5) 0.2121(6) 0.7729(5) 0.158(4) Uani 1 1 d D . . . .
F2 F 0.5548(5) 0.1663(5) 0.8652(6) 0.183(4) Uani 1 1 d D . . . .
F3 F 0.6771(4) 0.2043(5) 0.8565(5) 0.177(4) Uani 1 1 d D . . . .
S2 S 0.6997(9) 0.9386(12) 1.0787(7) 0.120(5) Uiso 0.256(6) 1 d D . . A 1
O4S O 0.7611(17) 0.919(2) 1.0318(13) 0.091(9) Uiso 0.256(6) 1 d D . . A 1
O5S O 0.7656(12) 1.0351(13) 1.1044(9) 0.046(5) Uiso 0.256(6) 1 d D . . A 1
O6S O 0.7124(11) 0.8957(14) 1.1427(8) 0.049(5) Uiso 0.256(6) 1 d D . . A 1
C2S C 0.607(2) 0.995(4) 1.073(3) 0.20(3) Uiso 0.256(6) 1 d D . . A 1
F4 F 0.5609(9) 0.9954(13) 1.1215(7) 0.049(4) Uiso 0.256(6) 1 d D . . A 1
F5 F 0.5819(10) 0.9055(13) 1.0416(7) 0.058(4) Uiso 0.256(6) 1 d D . . A 1
F6 F 0.5887(19) 1.056(2) 1.0268(14) 0.149(11) Uiso 0.256(6) 1 d D . . A 1
S2B S 0.7073(7) 1.0170(10) 1.0689(6) 0.089(4) Uiso 0.244(6) 1 d D . . A 2
O4SB O 0.7601(14) 0.9606(17) 1.0317(10) 0.052(6) Uiso 0.244(6) 1 d D . . A 2
O5SB O 0.6612(16) 1.0756(18) 1.0169(11) 0.082(7) Uiso 0.244(6) 1 d D . . A 2
O6SB O 0.7328(11) 1.0665(14) 1.1282(8) 0.042(5) Uiso 0.244(6) 1 d D . . A 2
C2SB C 0.607(3) 0.948(3) 1.090(3) 0.16(3) Uiso 0.244(6) 1 d D . . A 2
F4B F 0.6268(11) 0.8643(13) 1.0478(7) 0.056(5) Uiso 0.244(6) 1 d D . . A 2
F5B F 0.5796(12) 1.0418(16) 1.1072(9) 0.071(6) Uiso 0.244(6) 1 d D . . A 2
F6B F 0.6353(17) 0.882(2) 1.1372(12) 0.126(10) Uiso 0.244(6) 1 d D . . A 2

loop_
_atom_site_aniso_label
_atom_site_aniso_U_11
_atom_site_aniso_U_22
_atom_site_aniso_U_33
_atom_site_aniso_U_23
_atom_site_aniso_U_13
_atom_site_aniso_U_12
Yb1 0.01118(15) 0.02724(17) 0.01181(14) 0.000 0.00029(11) 0.000
Er1 0.01118(15) 0.02724(17) 0.01181(14) 0.000 0.00029(11) 0.000
O4W 0.0206(18) 0.033(2) 0.0193(15) -0.0035(15) -0.0036(14) 0.0005(16)
O1 0.0222(18) 0.034(2) 0.0251(16) -0.0041(16) 0.0047(14) -0.0114(16)
O2 0.0310(19) 0.036(2) 0.0173(15) -0.0003(15) 0.0108(15) 0.0045(18)
O3 0.0168(17) 0.037(2) 0.0188(14) -0.0042(15) 0.0071(13) -0.0017(16)
N1 0.021(2) 0.027(2) 0.024(2) -0.0032(18) 0.0018(17) -0.0044(19)
N2 0.029(2) 0.032(3) 0.0146(17) 0.0023(17) 0.0070(17) 0.001(2)
N3 0.016(2) 0.036(3) 0.0191(19) 0.0004(18) 0.0052(16) 0.0014(19)
C1 0.026(3) 0.032(3) 0.021(2) 0.001(2) -0.001(2) -0.004(2)
C2 0.030(3) 0.030(3) 0.024(2) 0.002(2) 0.001(2) -0.004(2)
C3 0.020(3) 0.021(3) 0.025(2) -0.002(2) 0.001(2) -0.003(2)
C4 0.029(3) 0.030(3) 0.023(2) -0.001(2) -0.001(2) -0.004(2)
C5 0.031(3) 0.031(3) 0.022(2) 0.000(2) 0.003(2) -0.006(2)
C6 0.030(3) 0.047(4) 0.019(2) -0.002(2) 0.000(2) 0.003(3)
C7 0.023(3) 0.044(4) 0.023(2) -0.003(2) 0.000(2) 0.003(3)
C8 0.022(3) 0.045(3) 0.017(2) -0.003(2) 0.005(2) 0.002(2)
C9 0.025(3) 0.076(5) 0.016(2) -0.007(3) 0.001(2) 0.005(3)
C10 0.022(3) 0.065(4) 0.017(2) -0.002(3) 0.001(2) 0.003(3)
C11 0.022(3) 0.062(4) 0.023(2) -0.001(3) -0.001(2) 0.005(3)
C12 0.024(3) 0.068(5) 0.018(2) 0.002(3) -0.001(2) 0.005(3)
C13 0.020(3) 0.051(4) 0.018(2) -0.002(2) 0.004(2) 0.002(3)
C14 0.028(3) 0.118(7) 0.025(3) 0.014(3) 0.007(3) 0.035(4)
C15 0.029(3) 0.100(6) 0.020(2) 0.013(3) 0.004(2) 0.026(4)
S1 0.0242(7) 0.0418(8) 0.0290(6) 0.0070(6) -0.0041(6) 0.0047(6)
O1S 0.024(2) 0.041(2) 0.0349(19) 0.0066(17) -0.0062(16) 0.0047(18)
O2S 0.024(2) 0.054(3) 0.0356(19) 0.009(2) 0.0020(17) 0.004(2)
O3S 0.033(3) 0.145(6) 0.028(2) 0.023(3) -0.0048(19) 0.000(3)
C1S 0.056(6) 0.045(5) 0.190(12) -0.002(7) -0.018(7) 0.017(5)
F1 0.123(6) 0.126(7) 0.225(7) -0.121(6) -0.014(6) 0.027(5)
F2 0.133(6) 0.057(4) 0.360(13) 0.065(6) -0.018(8) -0.012(4)
F3 0.085(4) 0.071(4) 0.373(11) -0.017(6) -0.071(6) 0.050(4)

loop_
_atom_type_symbol
_atom_type_description
_atom_type_scat_dispersion_real
_atom_type_scat_dispersion_imag
_atom_type_scat_source
C C 0.0033 0.0016 'International Tables Vol C Tables 4.2.6.8 and 6.1.1.4'
H H 0.0000 0.0000 'International Tables Vol C Tables 4.2.6.8 and 6.1.1.4'
Er Er -0.2586 4.9576 'International Tables Vol C Tables 4.2.6.8 and 6.1.1.4'
F F 0.0171 0.0103 'International Tables Vol C Tables 4.2.6.8 and 6.1.1.4'
N N 0.0061 0.0033 'International Tables Vol C Tables 4.2.6.8 and 6.1.1.4'
O O 0.0106 0.0060 'International Tables Vol C Tables 4.2.6.8 and 6.1.1.4'
S S 0.1246 0.1234 'International Tables Vol C Tables 4.2.6.8 and 6.1.1.4'
Yb Yb -0.3850 5.5486 'International Tables Vol C Tables 4.2.6.8 and 6.1.1.4'

loop_
_geom_angle_atom_site_label_1
_geom_angle_atom_site_label_2
_geom_angle_atom_site_label_3
_geom_angle
_geom_angle_site_symmetry_1
_geom_angle_site_symmetry_3
O4W Yb1 O4W 73.97(17) . 4_656
O1 Yb1 O4W 132.13(12) . .
O1 Yb1 O4W 132.13(12) 4_656 4_656
O1 Yb1 O4W 123.40(11) . 4_656
O1 Yb1 O4W 123.40(11) 4_656 .
O1 Yb1 O1 80.28(18) . 4_656
O2 Yb1 O4W 76.09(12) 7_756 .
O2 Yb1 O4W 76.09(12) 6_556 4_656
O2 Yb1 O4W 66.20(12) 6_556 .
O2 Yb1 O4W 66.20(12) 7_756 4_656
O2 Yb1 O1 153.91(13) 7_756 4_656
O2 Yb1 O1 73.63(13) 6_556 4_656
O2 Yb1 O1 153.91(13) 6_556 .
O2 Yb1 O1 73.63(13) 7_756 .
O2 Yb1 O2 132.46(19) 6_556 7_756
O3 Yb1 O4W 143.29(13) . 4_656
O3 Yb1 O4W 71.55(13) 4_656 4_656
O3 Yb1 O4W 71.55(13) . .
O3 Yb1 O4W 143.29(13) 4_656 .
O3 Yb1 O1 78.96(12) . 4_656
O3 Yb1 O1 74.16(12) 4_656 4_656
O3 Yb1 O1 74.16(12) . .
O3 Yb1 O1 78.96(12) 4_656 .
O3 Yb1 O2 93.35(12) 4_656 6_556
O3 Yb1 O2 100.74(12) . 6_556
O3 Yb1 O2 100.74(12) 4_656 7_756
O3 Yb1 O2 93.35(12) . 7_756
O3 Yb1 O3 144.64(19) . 4_656
Yb1 O4W H4WA 110.4 . .
Yb1 O4W H4WB 110.2 . .
H4WA O4W H4WB 108.6 . .
N1 O1 Yb1 129.6(3) . .
Er1 O2 Yb1 0.0 6_656 6_656
N2 O2 Yb1 137.2(3) . 6_656
N2 O2 Er1 137.2(3) . 6_656
N3 O3 Yb1 128.3(3) . .
O1 N1 C5 118.5(4) . .
C1 N1 O1 120.5(4) . .
C1 N1 C5 121.0(4) . .
O2 N2 C6 121.1(4) . .
O2 N2 C10 118.4(4) . .
C10 N2 C6 120.5(4) . .
O3 N3 C11 119.9(4) . .
C15 N3 O3 119.6(4) . .
C15 N3 C11 120.4(4) . .
N1 C1 H1 120.0 . .
N1 C1 C2 119.9(5) . .
C2 C1 H1 120.0 . .
C1 C2 H2 119.5 . .
C1 C2 C3 121.1(5) . .
C3 C2 H2 119.5 . .
C2 C3 C3 120.3(3) . 2_675
C2 C3 C4 117.5(5) . .
C4 C3 C3 122.2(3) . 2_675
C3 C4 H4 119.9 . .
C5 C4 C3 120.1(5) . .
C5 C4 H4 119.9 . .
N1 C5 C4 120.2(5) . .
N1 C5 H5 119.9 . .
C4 C5 H5 119.9 . .
N2 C6 H6 119.8 . .
N2 C6 C7 120.5(4) . .
C7 C6 H6 119.8 . .
C6 C7 H7 119.4 . .
C6 C7 C8 121.2(5) . .
C8 C7 H7 119.4 . .
C7 C8 C13 121.7(5) . .
C9 C8 C7 116.2(4) . .
C9 C8 C13 122.1(4) . .
C8 C9 H9 119.2 . .
C10 C9 C8 121.5(5) . .
C10 C9 H9 119.2 . .
N2 C10 C9 120.1(5) . .
N2 C10 H10 119.9 . .
C9 C10 H10 119.9 . .
N3 C11 H11 119.9 . .
N3 C11 C12 120.3(5) . .
C12 C11 H11 119.9 . .
C11 C12 H12 119.4 . .
C13 C12 C11 121.3(5) . .
C13 C12 H12 119.4 . .
C12 C13 C8 122.5(4) . .
C12 C13 C14 116.6(5) . .
C14 C13 C8 120.9(5) . .
C13 C14 H14 119.6 . .
C15 C14 C13 120.7(5) . .
C15 C14 H14 119.6 . .
N3 C15 C14 120.8(5) . .
N3 C15 H15 119.6 . .
C14 C15 H15 119.6 . .
O1S S1 O2S 115.5(2) . .
O1S S1 C1S 103.2(4) . .
O2S S1 C1S 102.0(4) . .
O3S S1 O1S 114.6(3) . .
O3S S1 O2S 113.8(3) . .
O3S S1 C1S 105.6(5) . .
F1 C1S S1 111.5(8) . .
F1 C1S F2 108.7(11) . .
F1 C1S F3 110.4(11) . .
F2 C1S S1 110.2(9) . .
F2 C1S F3 108.3(10) . .
F3 C1S S1 107.6(7) . .
O4S S2 S2 68.1(15) . 2_675
O4S S2 O5S 83.7(17) . .
O4S S2 O6S 114.0(18) . .
O4S S2 C2S 133(2) . .
O4S S2 F5 113.1(15) . .
O5S S2 S2 17.4(7) . 2_675
O5S S2 S2 39.0(16) 2_675 2_675
O5S S2 O4S 89(2) 2_675 .
O5S S2 O5S 26.0(16) 2_675 .
O5S S2 O6S 62.2(17) 2_675 .
O5S S2 C2S 117(3) 2_675 .
O5S S2 F5 144.5(11) . .
O5S S2 F5 156(2) 2_675 .
O6S S2 S2 100.9(11) . 2_675
O6S S2 O5S 87.6(11) . .
O6S S2 C2S 112(2) . .
O6S S2 F5 111.0(13) . .
C2S S2 S2 108(2) . 2_675
C2S S2 O5S 104(2) . .
C2S S2 F5 41.9(19) . .
F5 S2 S2 142.6(11) . 2_675
S2 O4S O5S 31.3(10) . 2_675
S2 O5S S2 124(2) 2_675 .
S2 O5S O4S 59.2(17) 2_675 2_675
S2 O5S O5S 134(3) 2_675 2_675
S2 O5S O6S 81.4(19) 2_675 2_675
O4S O5S S2 82.4(14) 2_675 .
O5S O5S S2 20.0(11) 2_675 .
O5S O5S O4S 102.2(15) 2_675 2_675
O5S O5S O6S 142.6(12) 2_675 2_675
O6S O5S S2 154.0(18) 2_675 .
O6S O5S O4S 108.5(18) 2_675 2_675
O5S O6S S2 36.4(10) 2_675 .
F4 C2S S2 120(4) . .
F4 C2S F5 99(4) . .
F4 C2S F6 114(4) . .
F5 C2S S2 85(3) . .
F6 C2S S2 124(4) . .
F6 C2S F5 100(4) . .
C2S F5 S2 53.2(16) . .
S2B S2B O5SB 130.1(12) 2_675 .
S2B S2B O6SB 47.3(7) 2_675 2_675
S2B S2B C2SB 130.7(19) 2_675 .
O4SB S2B S2B 64.4(15) 2_675 2_675
O4SB S2B S2B 39.0(11) . 2_675
O4SB S2B O4SB 54(2) 2_675 .
O4SB S2B O5SB 65.9(17) 2_675 .
O4SB S2B O5SB 104.5(13) . .
O4SB S2B O6SB 121.4(16) . .
O4SB S2B O6SB 108(2) 2_675 .
O4SB S2B O6SB 70.5(11) . 2_675
O4SB S2B O6SB 111.7(17) 2_675 2_675
O4SB S2B C2SB 112.3(18) . .
O4SB S2B C2SB 142(2) 2_675 .
O5SB S2B O6SB 174.5(13) . 2_675
O5SB S2B C2SB 88.6(19) . .
O6SB S2B S2B 82.4(11) . 2_675
O6SB S2B O5SB 117.5(15) . .
O6SB S2B O6SB 67.8(13) . 2_675
O6SB S2B C2SB 107.9(18) . .
O6SB S2B C2SB 91.0(18) 2_675 .
S2B O4SB S2B 76.6(18) 2_675 .
S2B O4SB O4SB 82(2) 2_675 2_675
S2B O4SB O5SB 75.9(19) 2_675 2_675
S2B O4SB O5SB 152(2) . 2_675
O4SB O4SB S2B 43.8(13) 2_675 .
O4SB O4SB O5SB 127(3) 2_675 2_675
O4SB O5SB S2B 38.2(10) 2_675 .
S2B O6SB S2B 50.3(10) . 2_675
F4B C2SB S2B 94(2) . .
F5B C2SB S2B 83(2) . .
F5B C2SB F4B 159(4) . .
F6B C2SB S2B 100(3) . .
F6B C2SB F4B 79(3) . .
F6B C2SB F5B 123(4) . .

loop_
_geom_bond_atom_site_label_1
_geom_bond_atom_site_label_2
_geom_bond_distance
_geom_bond_site_symmetry_2
Yb1 O4W 2.418(4) 4_656
Yb1 O4W 2.418(3) .
Yb1 O1 2.356(4) 4_656
Yb1 O1 2.356(4) .
Yb1 O2 2.295(3) 6_556
Yb1 O2 2.295(3) 7_756
Yb1 O3 2.280(3) .
Yb1 O3 2.280(3) 4_656
O4W H4WA 0.9904 .
O4W H4WB 0.9903 .
O1 N1 1.344(5) .
O2 Yb1 2.295(3) 6_656
O2 Er1 2.295(3) 6_656
O2 N2 1.325(5) .
O3 N3 1.330(5) .
N1 C1 1.342(6) .
N1 C5 1.346(6) .
N2 C6 1.346(7) .
N2 C10 1.340(6) .
N3 C11 1.339(6) .
N3 C15 1.324(7) .
C1 H1 0.9500 .
C1 C2 1.365(7) .
C2 H2 0.9500 .
C2 C3 1.382(7) .
C3 C3 1.490(9) 2_675
C3 C4 1.390(6) .
C4 H4 0.9500 .
C4 C5 1.375(7) .
C5 H5 0.9500 .
C6 H6 0.9500 .
C6 C7 1.366(7) .
C7 H7 0.9500 .
C7 C8 1.391(6) .
C8 C9 1.388(7) .
C8 C13 1.478(6) .
C9 H9 0.9500 .
C9 C10 1.370(7) .
C10 H10 0.9500 .
C11 H11 0.9500 .
C11 C12 1.373(7) .
C12 H12 0.9500 .
C12 C13 1.373(7) .
C13 C14 1.382(7) .
C14 H14 0.9500 .
C14 C15 1.377(7) .
C15 H15 0.9500 .
S1 O1S 1.440(4) .
S1 O2S 1.441(4) .
S1 O3S 1.422(4) .
S1 C1S 1.827(10) .
C1S F1 1.279(13) .
C1S F2 1.298(13) .
C1S F3 1.320(10) .
S2 S2 2.39(3) 2_675
S2 O4S 1.42(3) .
S2 O5S 1.81(2) .
S2 O5S 0.860(19) 2_675
S2 O6S 1.43(2) .
S2 C2S 1.74(4) .
S2 F5 2.16(2) .
O4S O5S 1.65(3) 2_675
O5S S2 0.860(19) 2_675
O5S O4S 1.65(3) 2_675
O5S O5S 1.10(3) 2_675
O5S O6S 1.28(2) 2_675
O6S O5S 1.28(2) 2_675
C2S F4 1.25(5) .
C2S F5 1.45(6) .
C2S F6 1.29(5) .
S2B S2B 1.51(2) 2_675
S2B O4SB 0.97(2) 2_675
S2B O4SB 1.396(19) .
S2B O5SB 1.53(2) .
S2B O6SB 1.438(19) .
S2B O6SB 1.94(2) 2_675
S2B C2SB 1.97(4) .
O4SB S2B 0.97(2) 2_675
O4SB O4SB 1.14(4) 2_675
O4SB O5SB 1.44(3) 2_675
O5SB O4SB 1.44(3) 2_675
O6SB S2B 1.94(2) 2_675
C2SB F4B 1.47(5) .
C2SB F5B 1.43(5) .
C2SB F6B 1.40(5) .
